data_9009274
loop_
_publ_author_name
'Wang, N.'

_publ_section_title
;
 A structure proposal for the phase beta-CaB2O4*6H2O
;
_journal_name_full 'Neues Jahrbuch fur Mineralogie, Monatshefte'
_journal_page_first 315
_journal_page_last 325
_journal_volume 1971
_journal_year 1971
_chemical_formula_structural CaB2O4(H2O)6
_chemical_formula_sum 'B2 Ca H12 O10'
_space_group_IT_number 15
_symmetry_space_group_name_Hall '-C 2yc'
_symmetry_space_group_name_H-M 'C 1 2/c 1'
_cell_angle_alpha 90
_cell_angle_beta 104.033
_cell_angle_gamma 90
_cell_formula_units_Z 4
_cell_length_a 16.00
_cell_length_b 6.676
_cell_length_c 7.964
_cell_volume 825.295
_database_code_amcsd 0014743
_exptl_crystal_density_diffrn 1.882
_cod_original_formula_sum 'Ca B2 O10 H12'
_cod_database_code 9009274
_amcsd_formula_title CaB2O4(H2O)6

loop_
_space_group_symop_operation_xyz
x,y,z
1/2+x,1/2+y,z
x,-y,1/2+z
1/2+x,1/2-y,1/2+z
-x,y,1/2-z
1/2-x,1/2+y,1/2-z
-x,-y,-z
1/2-x,1/2-y,-z

loop_
_atom_site_label
_atom_site_fract_x
_atom_site_fract_y
_atom_site_fract_z
_atom_site_U_iso_or_equiv
_atom_site_type_symbol
_atom_site_attached_hydrogens
Ca 0.00000 0.02730 0.25000 0.02305 Ca 0
B 0.09010 0.27040 0.02680 0.01203 B 0
O1 0.49820 0.27920 0.46590 0.02875 O 0
Wat2 0.39150 0.02190 0.01440 0.02900 O 2
O3 0.11120 0.24310 0.20620 0.02786 O 0
Wat4 0.36670 0.37310 0.06840 0.02774 O 2
Wat5 0.28650 0.29140 0.33870 0.03850 O 2

loop_
_cod_changelog_entry_id
_cod_changelog_entry_author
_cod_changelog_entry_date
_cod_changelog_entry_text
1
;cod-tools version 3.8.0
Id: cif_guess_AMCSD_atom_types 9574 2023-05-10 09:00:05Z saulius
;
2023-05-10T18:51:31+03:00
;Derived atom types and hydrogen counts
from atom names that follow the AMCSD naming convention
(Wat == water, O-H == hydroxyl).
;

loop_
_cod_related_entry_id
_cod_related_entry_database
_cod_related_entry_code
1 AMCSD 0014743
